data_7710878
loop_
_publ_author_name
'Kim, Minyoung'
'Park, Seongchul'
'Song, Dayoon'
'Moon, Dohyun'
'You, Youngmin'
'Lim, Manho'
'Lee, Hong-In'

_publ_section_title
;
 Visible-light NO photolysis of ruthenium nitrosyl complexes with
 N<sub>2</sub>O<sub>2</sub> ligands bearing \p-extended rings and their
 photorelease dynamics.
;
_journal_issue 30
_journal_name_full 'Dalton transactions (Cambridge, England : 2003)'
_journal_page_first 11404
_journal_page_last 11415
_journal_paper_doi 10.1039/d2dt01019d
_journal_volume 51
_journal_year 2022
_chemical_formula_moiety 'C30 H21 Cl N3 O2 Ru'
_chemical_formula_sum 'C30 H21 Cl N3 O2 Ru'
_chemical_formula_weight 592.02
_space_group_crystal_system orthorhombic
_space_group_IT_number 56
_space_group_name_Hall '-P 2ab 2ac'
_space_group_name_H-M_alt 'P c c n'
_atom_sites_solution_hydrogens geom
_audit_creation_method SHELXL-2014/6
_audit_update_record
;
2021-09-03 deposited with the CCDC.	2022-06-16 downloaded from the CCDC.
;
_cell_angle_alpha 90
_cell_angle_beta 90
_cell_angle_gamma 90
_cell_formula_units_Z 8
_cell_length_a 21.409(4)
_cell_length_b 32.303(7)
_cell_length_c 7.3530(15)
_cell_measurement_reflns_used 69148
_cell_measurement_temperature 102(2)
_cell_measurement_theta_max 33.75
_cell_measurement_theta_min 0.40
_cell_volume 5085.2(18)
_computing_cell_refinement HKL3000
_computing_data_collection 'PAL ADSC Quantum-210 ADX Program'
_computing_data_reduction HKL3000
_computing_molecular_graphics ORTEP
_computing_publication_material WINGX
_computing_structure_refinement 'SHELXL-2014/6 (Sheldrick, 2014)'
_computing_structure_solution 'SHELX-2013/1 (sheldrick, 2013)'
_diffrn_ambient_temperature 102(2)
_diffrn_measured_fraction_theta_full 0.974
_diffrn_measured_fraction_theta_max 0.971
_diffrn_measurement_device_type 'ADSC Q210 CCD area detector'
_diffrn_measurement_method 'omega scan'
_diffrn_radiation_type synchrotron
_diffrn_radiation_wavelength 0.700
_diffrn_reflns_av_R_equivalents 0.0277
_diffrn_reflns_av_unetI/netI 0.0204
_diffrn_reflns_Laue_measured_fraction_full 0.974
_diffrn_reflns_Laue_measured_fraction_max 0.971
_diffrn_reflns_limit_h_max 23
_diffrn_reflns_limit_h_min -25
_diffrn_reflns_limit_k_max 40
_diffrn_reflns_limit_k_min -40
_diffrn_reflns_limit_l_max 9
_diffrn_reflns_limit_l_min -9
_diffrn_reflns_number 30793
_diffrn_reflns_point_group_measured_fraction_full 0.974
_diffrn_reflns_point_group_measured_fraction_max 0.971
_diffrn_reflns_theta_full 24.835
_diffrn_reflns_theta_max 26.000
_diffrn_reflns_theta_min 2.085
_diffrn_source 'PLSII 2D bending magnet'
_exptl_absorpt_coefficient_mu 0.728
_exptl_absorpt_correction_T_max 0.99
_exptl_absorpt_correction_T_min 0.97
_exptl_absorpt_correction_type empirical
_exptl_absorpt_process_details 'HKL3000 Scalepack'
_exptl_crystal_colour black
_exptl_crystal_density_diffrn 1.547
_exptl_crystal_description needle
_exptl_crystal_F_000 2392
_exptl_crystal_size_max 0.050
_exptl_crystal_size_mid 0.030
_exptl_crystal_size_min 0.020
_refine_diff_density_max 0.550
_refine_diff_density_min -1.222
_refine_diff_density_rms 0.094
_refine_ls_extinction_method none
_refine_ls_goodness_of_fit_ref 1.126
_refine_ls_hydrogen_treatment constr
_refine_ls_matrix_type full
_refine_ls_number_parameters 335
_refine_ls_number_reflns 5090
_refine_ls_number_restraints 0
_refine_ls_restrained_S_all 1.126
_refine_ls_R_factor_all 0.0419
_refine_ls_R_factor_gt 0.0362
_refine_ls_shift/su_max 0.001
_refine_ls_shift/su_mean 0.000
_refine_ls_structure_factor_coef Fsqd
_refine_ls_weighting_details 'w=1/[\s^2^(Fo^2^)+(0.0566P)^2^+7.8292P] where P=(Fo^2^+2Fc^2^)/3'
_refine_ls_weighting_scheme calc
_refine_ls_wR_factor_gt 0.1053
_refine_ls_wR_factor_ref 0.1093
_reflns_Friedel_coverage 0.000
_reflns_number_gt 4479
_reflns_number_total 5090
_reflns_threshold_expression 'I > 2\s(I)'
_cod_data_source_file d2dt01019d2.cif
_cod_data_source_block shelx
_cod_database_code 7710878
_shelx_space_group_comment
;
The symmetry employed for this shelxl refinement is uniquely defined
by the following loop, which should always be used as a source of
symmetry information in preference to the above space-group names.
They are only intended as comments.
;
_shelx_estimated_absorpt_t_min 0.965
_shelx_estimated_absorpt_t_max 0.986
_shelxl_version_number 2014/6

loop_
_space_group_symop_operation_xyz
'x, y, z'
'-x+1/2, -y+1/2, z'
'-x, y+1/2, -z+1/2'
'x+1/2, -y, -z+1/2'
'-x, -y, -z'
'x-1/2, y-1/2, -z'
'x, -y-1/2, z-1/2'
'-x-1/2, y, z-1/2'

loop_
_atom_site_label
_atom_site_type_symbol
_atom_site_fract_x
_atom_site_fract_y
_atom_site_fract_z
_atom_site_U_iso_or_equiv
_atom_site_adp_type
_atom_site_occupancy
_atom_site_site_symmetry_order
_atom_site_calc_flag
_atom_site_refinement_flags_posn
_atom_site_refinement_flags_adp
_atom_site_refinement_flags_occupancy
_atom_site_disorder_assembly
_atom_site_disorder_group
Ru1 Ru 0.60536(2) 0.41288(2) 0.59898(3) 0.02102(10) Uani 1 1 d . . . . .
N1 N 0.53156(11) 0.38406(7) 0.6987(3) 0.0224(5) Uani 1 1 d . . . . .
N2 N 0.55923(11) 0.46373(7) 0.6682(3) 0.0212(5) Uani 1 1 d . . . . .
N3 N 0.64751(12) 0.40924(7) 0.8500(4) 0.0248(5) Uani 1 1 d . . . . .
O1 O 0.64923(9) 0.35896(6) 0.5406(3) 0.0258(4) Uani 1 1 d . . . . .
O2 O 0.67823(9) 0.44563(6) 0.5018(3) 0.0234(4) Uani 1 1 d . . . . .
Cl1 Cl 0.55991(4) 0.41241(2) 0.30991(10) 0.02767(18) Uani 1 1 d . . . . .
C1 C 0.62424(15) 0.32263(10) 0.5566(4) 0.0263(6) Uani 1 1 d . . . . .
C2 C 0.66483(16) 0.28841(10) 0.5134(5) 0.0327(7) Uani 1 1 d . . . . .
H2 H 0.7064 0.2938 0.4750 0.039 Uiso 1 1 calc R U . . .
C3 C 0.64498(16) 0.24855(11) 0.5263(5) 0.0350(7) Uani 1 1 d . . . . .
H3 H 0.6734 0.2268 0.4998 0.042 Uiso 1 1 calc R U . . .
C4 C 0.58307(17) 0.23852(10) 0.5783(4) 0.0318(7) Uani 1 1 d . . . . .
C5 C 0.56342(19) 0.19688(11) 0.5917(5) 0.0367(8) Uani 1 1 d . . . . .
H5 H 0.5927 0.1753 0.5699 0.044 Uiso 1 1 calc R U . . .
C6 C 0.50373(19) 0.18698(11) 0.6349(5) 0.0377(8) Uani 1 1 d . . . . .
H6 H 0.4916 0.1588 0.6463 0.045 Uiso 1 1 calc R U . . .
C7 C 0.45999(19) 0.21884(11) 0.6627(5) 0.0401(8) Uani 1 1 d . . . . .
H7 H 0.4176 0.2121 0.6863 0.048 Uiso 1 1 calc R U . . .
C8 C 0.47799(17) 0.25965(10) 0.6560(5) 0.0354(8) Uani 1 1 d . . . . .
H8 H 0.4478 0.2806 0.6779 0.042 Uiso 1 1 calc R U . . .
C9 C 0.54051(16) 0.27116(10) 0.6173(4) 0.0286(7) Uani 1 1 d . . . . .
C10 C 0.56240(15) 0.31385(9) 0.6158(4) 0.0251(6) Uani 1 1 d . . . . .
C11 C 0.52109(14) 0.34452(9) 0.6869(4) 0.0248(6) Uani 1 1 d . . . . .
H11 H 0.4818 0.3350 0.7302 0.030 Uiso 1 1 calc R U . . .
C12 C 0.48794(14) 0.41201(9) 0.7796(4) 0.0226(6) Uani 1 1 d . . . . .
C13 C 0.43385(15) 0.40006(10) 0.8711(4) 0.0262(6) Uani 1 1 d . . . . .
H13 H 0.4248 0.3715 0.8876 0.031 Uiso 1 1 calc R U . . .
C14 C 0.39355(14) 0.42968(11) 0.9378(4) 0.0278(7) Uani 1 1 d . . . . .
H14 H 0.3567 0.4213 0.9998 0.033 Uiso 1 1 calc R U . . .
C15 C 0.40608(14) 0.47138(10) 0.9158(4) 0.0256(6) Uani 1 1 d . . . . .
H15 H 0.3776 0.4915 0.9608 0.031 Uiso 1 1 calc R U . . .
C16 C 0.46024(14) 0.48389(9) 0.8278(4) 0.0235(6) Uani 1 1 d . . . . .
H16 H 0.4691 0.5125 0.8138 0.028 Uiso 1 1 calc R U . . .
C17 C 0.50180(13) 0.45431(9) 0.7598(4) 0.0208(6) Uani 1 1 d . . . . .
C18 C 0.57723(14) 0.50158(9) 0.6367(4) 0.0218(6) Uani 1 1 d . . . . .
H18 H 0.5500 0.5230 0.6761 0.026 Uiso 1 1 calc R U . . .
C19 C 0.63367(13) 0.51417(9) 0.5489(4) 0.0206(6) Uani 1 1 d . . . . .
C20 C 0.64443(14) 0.55831(9) 0.5226(4) 0.0234(6) Uani 1 1 d . . . . .
C21 C 0.60384(15) 0.58961(9) 0.5867(4) 0.0259(7) Uani 1 1 d . . . . .
H21 H 0.5672 0.5819 0.6512 0.031 Uiso 1 1 calc R U . . .
C22 C 0.61601(16) 0.63092(10) 0.5582(5) 0.0323(7) Uani 1 1 d . . . . .
H22 H 0.5877 0.6511 0.6034 0.039 Uiso 1 1 calc R U . . .
C23 C 0.66943(17) 0.64387(10) 0.4638(5) 0.0357(8) Uani 1 1 d . . . . .
H23 H 0.6775 0.6725 0.4451 0.043 Uiso 1 1 calc R U . . .
C24 C 0.70994(16) 0.61435(11) 0.3986(4) 0.0330(7) Uani 1 1 d . . . . .
H24 H 0.7460 0.6228 0.3333 0.040 Uiso 1 1 calc R U . . .
C25 C 0.69897(14) 0.57173(10) 0.4269(4) 0.0253(6) Uani 1 1 d . . . . .
C26 C 0.74178(14) 0.54190(10) 0.3622(4) 0.0258(6) Uani 1 1 d . . . . .
H26 H 0.7775 0.5509 0.2964 0.031 Uiso 1 1 calc R U . . .
C27 C 0.73358(14) 0.50121(10) 0.3910(4) 0.0255(6) Uani 1 1 d . . . . .
H27 H 0.7642 0.4823 0.3482 0.031 Uiso 1 1 calc R U . . .
C28 C 0.67967(13) 0.48546(9) 0.4848(4) 0.0214(6) Uani 1 1 d . . . . .
C29 C 0.70600(15) 0.38966(11) 1.1456(4) 0.0309(7) Uani 1 1 d . . . . .
H29A H 0.7489 0.3818 1.1144 0.046 Uiso 1 1 calc R U . . .
H29B H 0.6849 0.3663 1.2042 0.046 Uiso 1 1 calc R U . . .
H29C H 0.7068 0.4133 1.2291 0.046 Uiso 1 1 calc R U . . .
C30 C 0.67260(14) 0.40097(10) 0.9816(4) 0.0262(6) Uani 1 1 d . . . . .

loop_
_atom_site_aniso_label
_atom_site_aniso_U_11
_atom_site_aniso_U_22
_atom_site_aniso_U_33
_atom_site_aniso_U_23
_atom_site_aniso_U_13
_atom_site_aniso_U_12
Ru1 0.01278(16) 0.02649(15) 0.02379(15) 0.00025(9) 0.00109(8) 0.00156(8)
N1 0.0150(13) 0.0286(12) 0.0237(12) 0.0024(10) -0.0007(9) 0.0012(9)
N2 0.0120(12) 0.0293(12) 0.0223(12) -0.0011(10) 0.0007(9) 0.0012(9)
N3 0.0151(14) 0.0326(14) 0.0267(13) 0.0016(10) 0.0017(10) 0.0008(10)
O1 0.0173(11) 0.0309(11) 0.0291(11) -0.0003(9) 0.0011(8) 0.0026(8)
O2 0.0143(11) 0.0308(11) 0.0251(10) 0.0005(8) 0.0029(8) 0.0023(8)
Cl1 0.0186(4) 0.0365(4) 0.0279(4) -0.0008(3) -0.0006(3) 0.0028(3)
C1 0.0240(17) 0.0325(16) 0.0224(14) -0.0004(12) -0.0046(12) 0.0044(13)
C2 0.0231(18) 0.0379(18) 0.0369(17) -0.0019(14) -0.0002(13) 0.0057(13)
C3 0.0338(19) 0.0317(16) 0.0396(18) -0.0032(14) -0.0025(15) 0.0095(14)
C4 0.035(2) 0.0318(17) 0.0285(16) -0.0014(13) -0.0048(13) 0.0030(14)
C5 0.046(2) 0.0309(17) 0.0333(18) 0.0005(13) -0.0064(15) 0.0036(15)
C6 0.050(2) 0.0309(17) 0.0321(17) 0.0002(13) -0.0014(15) -0.0055(15)
C7 0.040(2) 0.0393(19) 0.0407(19) 0.0039(15) 0.0041(16) -0.0098(16)
C8 0.037(2) 0.0312(17) 0.0382(18) 0.0029(14) 0.0021(15) -0.0001(14)
C9 0.0325(19) 0.0328(16) 0.0205(14) 0.0007(12) -0.0045(12) 0.0008(13)
C10 0.0240(17) 0.0297(15) 0.0215(14) 0.0023(11) -0.0036(11) 0.0006(12)
C11 0.0209(16) 0.0305(15) 0.0229(14) 0.0036(12) -0.0014(12) -0.0020(12)
C12 0.0136(15) 0.0323(15) 0.0219(14) 0.0002(11) -0.0015(11) 0.0022(11)
C13 0.0199(17) 0.0322(15) 0.0266(15) 0.0047(12) 0.0018(12) -0.0020(12)
C14 0.0168(17) 0.0427(18) 0.0240(15) 0.0016(13) 0.0036(11) -0.0013(12)
C15 0.0158(16) 0.0395(17) 0.0215(14) -0.0019(12) 0.0005(11) 0.0030(12)
C16 0.0177(15) 0.0303(15) 0.0226(14) -0.0018(12) -0.0007(11) 0.0000(11)
C17 0.0117(14) 0.0333(15) 0.0174(13) 0.0011(11) 0.0003(10) 0.0001(11)
C18 0.0143(15) 0.0285(15) 0.0225(14) -0.0026(11) -0.0012(11) 0.0020(11)
C19 0.0133(15) 0.0310(15) 0.0176(13) 0.0002(11) -0.0020(10) -0.0006(11)
C20 0.0165(15) 0.0321(15) 0.0216(14) 0.0002(11) -0.0016(11) -0.0012(11)
C21 0.0187(19) 0.0329(17) 0.0262(16) -0.0022(12) -0.0007(11) -0.0014(11)
C22 0.0265(18) 0.0326(17) 0.0377(18) -0.0028(14) 0.0016(14) 0.0019(13)
C23 0.034(2) 0.0302(16) 0.0427(19) 0.0021(14) 0.0014(15) -0.0057(14)
C24 0.0246(18) 0.0390(18) 0.0352(18) 0.0039(14) 0.0042(13) -0.0069(14)
C25 0.0176(16) 0.0352(16) 0.0231(14) 0.0021(12) -0.0009(11) -0.0039(12)
C26 0.0142(16) 0.0410(17) 0.0223(14) 0.0023(12) 0.0012(11) -0.0034(12)
C27 0.0145(15) 0.0382(17) 0.0238(14) -0.0012(12) 0.0033(11) 0.0016(12)
C28 0.0137(14) 0.0311(15) 0.0193(13) -0.0004(11) -0.0033(10) -0.0017(11)
C29 0.0206(17) 0.0468(19) 0.0252(15) -0.0002(14) -0.0007(12) 0.0006(13)
C30 0.0167(16) 0.0324(15) 0.0294(16) -0.0014(13) 0.0048(12) -0.0015(12)

loop_
_atom_type_symbol
_atom_type_description
_atom_type_scat_dispersion_real
_atom_type_scat_dispersion_imag
_atom_type_scat_source
C C 0.0030 0.0020 'International Tables Vol C Tables 4.2.6.8 and 6.1.1.4'
H H 0.0000 0.0000 'International Tables Vol C Tables 4.2.6.8 and 6.1.1.4'
N N 0.0060 0.0030 'International Tables Vol C Tables 4.2.6.8 and 6.1.1.4'
O O 0.0110 0.0060 'International Tables Vol C Tables 4.2.6.8 and 6.1.1.4'
Cl Cl 0.1450 0.1560 'International Tables Vol C Tables 4.2.6.8 and 6.1.1.4'
Ru Ru -1.2890 0.8130 'International Tables Vol C Tables 4.2.6.8 and 6.1.1.4'

loop_
_geom_angle_atom_site_label_1
_geom_angle_atom_site_label_2
_geom_angle_atom_site_label_3
_geom_angle
_geom_angle_site_symmetry_1
_geom_angle_site_symmetry_3
_geom_angle_publ_flag
N1 Ru1 N2 84.07(10) . . ?
N1 Ru1 O2 176.46(9) . . ?
N2 Ru1 O2 92.39(9) . . ?
N1 Ru1 O1 92.54(9) . . ?
N2 Ru1 O1 176.28(9) . . ?
O2 Ru1 O1 90.99(8) . . ?
N1 Ru1 N3 89.47(10) . . ?
N2 Ru1 N3 92.02(10) . . ?
O2 Ru1 N3 90.49(9) . . ?
O1 Ru1 N3 86.42(9) . . ?
N1 Ru1 Cl1 90.10(7) . . ?
N2 Ru1 Cl1 91.81(7) . . ?
O2 Ru1 Cl1 90.18(6) . . ?
O1 Ru1 Cl1 89.71(6) . . ?
N3 Ru1 Cl1 176.08(7) . . ?
C11 N1 C12 122.4(3) . . ?
C11 N1 Ru1 125.2(2) . . ?
C12 N1 Ru1 112.31(18) . . ?
C18 N2 C17 122.4(2) . . ?
C18 N2 Ru1 125.8(2) . . ?
C17 N2 Ru1 111.82(18) . . ?
C30 N3 Ru1 169.3(2) . . ?
C1 O1 Ru1 124.7(2) . . ?
C28 O2 Ru1 125.10(18) . . ?
O1 C1 C10 126.4(3) . . ?
O1 C1 C2 115.2(3) . . ?
C10 C1 C2 118.4(3) . . ?
C3 C2 C1 121.5(3) . . ?
C3 C2 H2 119.3 . . ?
C1 C2 H2 119.3 . . ?
C2 C3 C4 121.9(3) . . ?
C2 C3 H3 119.1 . . ?
C4 C3 H3 119.1 . . ?
C5 C4 C3 121.0(3) . . ?
C5 C4 C9 120.1(3) . . ?
C3 C4 C9 118.9(3) . . ?
C6 C5 C4 121.5(3) . . ?
C6 C5 H5 119.3 . . ?
C4 C5 H5 119.3 . . ?
C5 C6 C7 119.3(3) . . ?
C5 C6 H6 120.4 . . ?
C7 C6 H6 120.4 . . ?
C8 C7 C6 120.7(4) . . ?
C8 C7 H7 119.7 . . ?
C6 C7 H7 119.7 . . ?
C7 C8 C9 121.6(3) . . ?
C7 C8 H8 119.2 . . ?
C9 C8 H8 119.2 . . ?
C8 C9 C4 116.8(3) . . ?
C8 C9 C10 123.6(3) . . ?
C4 C9 C10 119.6(3) . . ?
C1 C10 C11 123.4(3) . . ?
C1 C10 C9 119.4(3) . . ?
C11 C10 C9 117.1(3) . . ?
N1 C11 C10 126.9(3) . . ?
N1 C11 H11 116.6 . . ?
C10 C11 H11 116.6 . . ?
C13 C12 C17 119.6(3) . . ?
C13 C12 N1 124.7(3) . . ?
C17 C12 N1 115.7(3) . . ?
C14 C13 C12 120.0(3) . . ?
C14 C13 H13 120.0 . . ?
C12 C13 H13 120.0 . . ?
C13 C14 C15 120.9(3) . . ?
C13 C14 H14 119.6 . . ?
C15 C14 H14 119.6 . . ?
C14 C15 C16 120.0(3) . . ?
C14 C15 H15 120.0 . . ?
C16 C15 H15 120.0 . . ?
C15 C16 C17 120.0(3) . . ?
C15 C16 H16 120.0 . . ?
C17 C16 H16 120.0 . . ?
C16 C17 C12 119.5(3) . . ?
C16 C17 N2 124.6(3) . . ?
C12 C17 N2 115.8(2) . . ?
N2 C18 C19 126.7(3) . . ?
N2 C18 H18 116.6 . . ?
C19 C18 H18 116.6 . . ?
C18 C19 C28 123.1(3) . . ?
C18 C19 C20 118.2(3) . . ?
C28 C19 C20 118.8(3) . . ?
C21 C20 C25 116.7(3) . . ?
C21 C20 C19 123.9(3) . . ?
C25 C20 C19 119.4(3) . . ?
C22 C21 C20 121.8(3) . . ?
C22 C21 H21 119.1 . . ?
C20 C21 H21 119.1 . . ?
C21 C22 C23 121.3(3) . . ?
C21 C22 H22 119.4 . . ?
C23 C22 H22 119.4 . . ?
C24 C23 C22 118.7(3) . . ?
C24 C23 H23 120.6 . . ?
C22 C23 H23 120.6 . . ?
C23 C24 C25 121.3(3) . . ?
C23 C24 H24 119.3 . . ?
C25 C24 H24 119.3 . . ?
C24 C25 C26 120.5(3) . . ?
C24 C25 C20 120.2(3) . . ?
C26 C25 C20 119.3(3) . . ?
C27 C26 C25 122.0(3) . . ?
C27 C26 H26 119.0 . . ?
C25 C26 H26 119.0 . . ?
C26 C27 C28 121.8(3) . . ?
C26 C27 H27 119.1 . . ?
C28 C27 H27 119.1 . . ?
O2 C28 C19 126.6(3) . . ?
O2 C28 C27 114.7(3) . . ?
C19 C28 C27 118.7(3) . . ?
C30 C29 H29A 109.5 . . ?
C30 C29 H29B 109.5 . . ?
H29A C29 H29B 109.5 . . ?
C30 C29 H29C 109.5 . . ?
H29A C29 H29C 109.5 . . ?
H29B C29 H29C 109.5 . . ?
N3 C30 C29 178.1(4) . . ?

loop_
_geom_bond_atom_site_label_1
_geom_bond_atom_site_label_2
_geom_bond_distance
_geom_bond_site_symmetry_2
_geom_bond_publ_flag
Ru1 N1 1.975(2) . ?
Ru1 N2 1.983(2) . ?
Ru1 O2 2.016(2) . ?
Ru1 O1 2.025(2) . ?
Ru1 N3 2.058(3) . ?
Ru1 Cl1 2.3377(9) . ?
N1 C11 1.300(4) . ?
N1 C12 1.428(4) . ?
N2 C18 1.303(4) . ?
N2 C17 1.434(4) . ?
N3 C30 1.138(4) . ?
O1 C1 1.295(4) . ?
O2 C28 1.293(4) . ?
C1 C10 1.422(5) . ?
C1 C2 1.441(4) . ?
C2 C3 1.359(5) . ?
C2 H2 0.9500 . ?
C3 C4 1.417(5) . ?
C3 H3 0.9500 . ?
C4 C5 1.413(5) . ?
C4 C9 1.423(5) . ?
C5 C6 1.355(5) . ?
C5 H5 0.9500 . ?
C6 C7 1.406(5) . ?
C6 H6 0.9500 . ?
C7 C8 1.374(5) . ?
C7 H7 0.9500 . ?
C8 C9 1.418(5) . ?
C8 H8 0.9500 . ?
C9 C10 1.456(4) . ?
C10 C11 1.427(4) . ?
C11 H11 0.9500 . ?
C12 C13 1.394(4) . ?
C12 C17 1.406(4) . ?
C13 C14 1.379(5) . ?
C13 H13 0.9500 . ?
C14 C15 1.383(5) . ?
C14 H14 0.9500 . ?
C15 C16 1.388(4) . ?
C15 H15 0.9500 . ?
C16 C17 1.398(4) . ?
C16 H16 0.9500 . ?
C18 C19 1.429(4) . ?
C18 H18 0.9500 . ?
C19 C28 1.433(4) . ?
C19 C20 1.457(4) . ?
C20 C21 1.414(4) . ?
C20 C25 1.431(4) . ?
C21 C22 1.376(5) . ?
C21 H21 0.9500 . ?
C22 C23 1.402(5) . ?
C22 H22 0.9500 . ?
C23 C24 1.375(5) . ?
C23 H23 0.9500 . ?
C24 C25 1.412(5) . ?
C24 H24 0.9500 . ?
C25 C26 1.412(4) . ?
C26 C27 1.343(4) . ?
C26 H26 0.9500 . ?
C27 C28 1.438(4) . ?
C27 H27 0.9500 . ?
C29 C30 1.449(4) . ?
C29 H29A 0.9800 . ?
C29 H29B 0.9800 . ?
C29 H29C 0.9800 . ?
